data_7038930
loop_
_publ_author_name
'Naga Babu, Chatla'
'Suresh, Paladugu'
'Srinivas, Katam'
'Sathyanarayana, Arruri'
'Sampath, Natarajan'
'Prabusankar, Ganesan'

_publ_section_title
;
 Catalytically active lead(ii)-imidazolium coordination assemblies with
 diversified lead(ii) coordination geometries.
;
_journal_issue 19
_journal_name_full 'Dalton transactions (Cambridge, England : 2003)'
_journal_page_first 8164
_journal_page_last 8173
_journal_paper_doi 10.1039/c5dt04409j
_journal_volume 45
_journal_year 2016
_chemical_formula_moiety 'C17 H11 N3 O7 Pb'
_chemical_formula_sum 'C17 H11 N3 O7 Pb'
_chemical_formula_weight 576.48
_space_group_crystal_system orthorhombic
_space_group_IT_number 36
_space_group_name_Hall 'C 2c -2'
_space_group_name_H-M_alt 'C m c 21'
_symmetry_space_group_name_Hall 'C 2c -2'
_symmetry_space_group_name_H-M 'C m c 21'
_atom_sites_solution_hydrogens geom
_atom_sites_solution_primary direct
_audit_creation_date 2016-03-26
_audit_creation_method
;
Olex2 1.2-alpha
(compiled 2016.02.24 svn.r3266 for OlexSys, GUI svn.r5155)
;
_audit_update_record
;
2016-03-29 deposited with the CCDC.
2016-04-04 downloaded from the CCDC.
;
_cell_angle_alpha 90
_cell_angle_beta 90
_cell_angle_gamma 90
_cell_formula_units_Z 4
_cell_length_a 17.2038(9)
_cell_length_b 11.4575(6)
_cell_length_c 8.4614(4)
_cell_measurement_reflns_used 1206
_cell_measurement_temperature 150
_cell_measurement_theta_max 70.923
_cell_measurement_theta_min 5.142
_cell_volume 1667.85(15)
_computing_cell_refinement
;
CrysAlisPro, Oxford Diffraction Ltd.,
Version 1.171.33.55
;
_computing_data_collection
;
CrysAlisPro, Oxford Diffraction Ltd.,
Version 1.171.33.55
;
_computing_data_reduction
;
CrysAlisPro, Oxford Diffraction Ltd.,
Version 1.171.33.55
;
_computing_molecular_graphics 'Olex2 (Dolomanov et al., 2009)'
_computing_publication_material 'Olex2 (Dolomanov et al., 2009)'
_computing_structure_refinement 'ShelXL (Sheldrick, 2015)'
_computing_structure_solution 'SIR2011 (Burla et al., 2007)'
_diffrn_ambient_temperature 150
_diffrn_measured_fraction_theta_full 0.993
_diffrn_measured_fraction_theta_max 0.973
_diffrn_measurement_device_type
;
Goniometer Xcalibur, detector: Ruby
Oxford Diffraction (2007). Oxford Diffraction Ltd.,
Xcalibur CCD system
;
_diffrn_measurement_method 'w\ scan'
_diffrn_radiation_type CuK\a
_diffrn_radiation_wavelength 1.5418
_diffrn_reflns_av_R_equivalents 0.0211
_diffrn_reflns_av_unetI/netI 0.0249
_diffrn_reflns_Laue_measured_fraction_full 0.993
_diffrn_reflns_Laue_measured_fraction_max 0.973
_diffrn_reflns_limit_h_max 15
_diffrn_reflns_limit_h_min -20
_diffrn_reflns_limit_k_max 13
_diffrn_reflns_limit_k_min -13
_diffrn_reflns_limit_l_max 10
_diffrn_reflns_limit_l_min -7
_diffrn_reflns_number 2042
_diffrn_reflns_point_group_measured_fraction_full 0.994
_diffrn_reflns_point_group_measured_fraction_max 0.975
_diffrn_reflns_theta_full 68.700
_diffrn_reflns_theta_max 70.923
_diffrn_reflns_theta_min 5.142
_diffrn_source 'Enhance (Cu) X-ray Source'
_exptl_absorpt_coefficient_mu 20.142
_exptl_absorpt_correction_T_max 0.1146
_exptl_absorpt_correction_T_min 0.0296
_exptl_absorpt_correction_type sphere
_exptl_absorpt_process_details
;
C.W.Dwiggins Jr (Acta Cryst.(1975)A31,146-148 
;
_exptl_crystal_colour colorless
_exptl_crystal_density_diffrn 2.296
_exptl_crystal_description Block
_exptl_crystal_F_000 1088
_exptl_crystal_size_max 0.17
_exptl_crystal_size_mid 0.14
_exptl_crystal_size_min 0.07
_exptl_crystal_size_rad 0.1430
_refine_diff_density_max 1.665
_refine_diff_density_min -1.269
_refine_diff_density_rms 0.213
_refine_ls_abs_structure_details
;
 Classical Flack method preferred over Parsons because s.u. lower.
;
_refine_ls_abs_structure_Flack 0.00(3)
_refine_ls_extinction_coef 0.00070(12)
_refine_ls_extinction_expression Fc^*^=kFc[1+0.001xFc^2^\l^3^/sin(2\q)]^-1/4^
_refine_ls_extinction_method 'SHELXL-2014/8 (Sheldrick 2014'
_refine_ls_goodness_of_fit_ref 1.046
_refine_ls_hydrogen_treatment constr
_refine_ls_matrix_type full
_refine_ls_number_parameters 136
_refine_ls_number_reflns 1206
_refine_ls_number_restraints 14
_refine_ls_restrained_S_all 1.040
_refine_ls_R_factor_all 0.0430
_refine_ls_R_factor_gt 0.0430
_refine_ls_shift/su_max 0.000
_refine_ls_shift/su_mean 0.000
_refine_ls_structure_factor_coef Fsqd
_refine_ls_weighting_details 'w=1/[\s^2^(Fo^2^)+(0.0889P)^2^+12.0491P] where P=(Fo^2^+2Fc^2^)/3'
_refine_ls_weighting_scheme calc
_refine_ls_wR_factor_gt 0.1149
_refine_ls_wR_factor_ref 0.1149
_reflns_Friedel_coverage 0.864
_reflns_Friedel_fraction_full 0.995
_reflns_Friedel_fraction_max 0.977
_reflns_number_gt 1203
_reflns_number_total 1206
_reflns_threshold_expression 'I > 2\s(I)'
_cod_data_source_file c5dt04409j3.cif
_cod_data_source_block 5
_cod_depositor_comments
;
The following automatic conversions were performed:

'_exptl_absorpt_correction_type' value 'Sphere' changed to 'sphere'
according to
/usr/data/users/saulius/crontab/automatic-downloads/rss-feeds/RSC/lib/dictionaries/cif_core.dic
dictionary named 'cif_core.dic' version 2.4.2 from 2011-04-26.

Automatic conversion script
Id: cif_fix_values 4268 2015-11-12 08:31:59Z antanas 

 Adding full bibliography for 7038926--7038930.cif.
;
_cod_database_code 7038930
_shelx_space_group_comment
;
The symmetry employed for this shelxl refinement is uniquely defined
by the following loop, which should always be used as a source of
symmetry information in preference to the above space-group names.
They are only intended as comments.
;
_olex2_refinement_description
;
1. Twinned data refinement
 Scales: 1.02(4) -0.02(4)
2. Fixed Uiso
 At 1.2 times of:
  All C(H) groups
3. Restrained planarity
 O4_$1, O3, N2, O4
 with sigma of 0.01
4. Uiso/Uaniso restraints and constraints
Uanis(N2) \\sim Ueq, Uanis(O4) \\sim Ueq: with sigma of 0.001 and sigma for
terminal atoms of 0.001
5. Others
 Fixed U12: Pb1(0) O3(0) N2(0) C9(0)
 Fixed U13: Pb1(0) O3(0) C9(0)
 Fixed X: Pb1(0) O3(0) N2(0) C9(-0.5)
6.a Aromatic/amide H refined with riding coordinates:
 C3(H3), C4(H4), C6(H6), C7(H7), C8(H8), C9(H9)
;
_shelx_shelxl_version_number 2014/8
_olex2_submission_special_instructions 'No special instructions were received'

loop_
_space_group_symop_operation_xyz
'x, y, z'
'-x, -y, z+1/2'
'-x, y, z'
'x, -y, z+1/2'
'x+1/2, y+1/2, z'
'-x+1/2, -y+1/2, z+1/2'
'-x+1/2, y+1/2, z'
'x+1/2, -y+1/2, z+1/2'

loop_
_atom_site_label
_atom_site_type_symbol
_atom_site_fract_x
_atom_site_fract_y
_atom_site_fract_z
_atom_site_U_iso_or_equiv
_atom_site_adp_type
_atom_site_occupancy
_atom_site_site_symmetry_order
_atom_site_calc_flag
_atom_site_refinement_flags_posn
_atom_site_refinement_flags_adp
_atom_site_refinement_flags_occupancy
Pb1 Pb 0.0000 0.00990(5) 0.9995(14) 0.0390(4) Uani 1 2 d S T P
O1 O -0.1106(5) 0.1516(9) 1.0839(18) 0.050(2) Uani 1 1 d . . .
O2 O -0.0923(8) -0.0093(11) 1.222(2) 0.045(4) Uani 1 1 d . . .
O3 O 0.0000 -0.3710(14) 0.989(4) 0.092(7) Uani 1 2 d S T P
O4 O 0.0627(15) -0.2082(19) 0.9485(17) 0.137(7) Uani 1 1 d . U .
N1 N -0.4381(7) 0.1243(14) 1.445(2) 0.043(3) Uani 1 1 d . . .
N2 N 0.0000 -0.262(3) 0.9621(7) 0.090(8) Uani 1 2 d S TU P
C1 C -0.1337(8) 0.0818(13) 1.183(2) 0.043(3) Uani 1 1 d . . .
C2 C -0.2116(8) 0.0960(15) 1.2618(19) 0.037(3) Uani 1 1 d . . .
C3 C -0.2393(11) 0.0117(12) 1.366(3) 0.049(4) Uani 1 1 d . . .
H3 H -0.2085 -0.0513 1.3954 0.058 Uiso 1 1 calc R . .
C4 C -0.3140(10) 0.0238(13) 1.426(3) 0.044(3) Uani 1 1 d . . .
H4 H -0.3335 -0.0314 1.4962 0.053 Uiso 1 1 calc R . .
C5 C -0.3589(8) 0.1164(11) 1.383(2) 0.040(3) Uani 1 1 d . . .
C6 C -0.3318(8) 0.2029(14) 1.2810(19) 0.042(3) Uani 1 1 d . . .
H6 H -0.3627 0.2670 1.2564 0.051 Uiso 1 1 calc R . .
C7 C -0.2589(7) 0.1922(15) 1.218(2) 0.048(3) Uani 1 1 d . . .
H7 H -0.2405 0.2477 1.1474 0.057 Uiso 1 1 calc R . .
C8 C -0.4617(10) 0.1158(16) 1.601(2) 0.042(3) Uani 1 1 d . . .
H8 H -0.4295 0.1111 1.6895 0.050 Uiso 1 1 calc R . .
C9 C -0.5000 0.1283(19) 1.350(3) 0.042(5) Uani 1 2 d S T P
H9 H -0.5000 0.1329 1.2405 0.050 Uiso 1 2 calc RS T P

loop_
_atom_site_aniso_label
_atom_site_aniso_U_11
_atom_site_aniso_U_22
_atom_site_aniso_U_33
_atom_site_aniso_U_23
_atom_site_aniso_U_13
_atom_site_aniso_U_12
Pb1 0.0290(4) 0.0390(5) 0.0489(5) 0.0004(12) 0.000 0.000
O1 0.041(5) 0.048(6) 0.059(5) 0.002(5) 0.007(5) -0.003(4)
O2 0.036(6) 0.054(7) 0.045(12) 0.007(5) -0.002(6) 0.011(5)
O3 0.102(14) 0.037(7) 0.14(2) 0.025(18) 0.000 0.000
O4 0.137(7) 0.136(7) 0.137(7) 0.0000(13) -0.0009(13) 0.0000(13)
N1 0.042(7) 0.039(7) 0.049(7) -0.002(5) 0.005(5) -0.007(5)
N2 0.091(8) 0.090(8) 0.091(8) -0.0001(13) 0.0000(13) 0.000
C1 0.036(7) 0.046(8) 0.048(8) -0.006(6) 0.005(6) 0.003(6)
C2 0.026(6) 0.047(8) 0.038(7) -0.003(5) -0.004(5) -0.002(6)
C3 0.032(9) 0.042(8) 0.071(13) -0.004(7) -0.007(9) 0.009(5)
C4 0.038(8) 0.043(7) 0.051(9) 0.001(7) 0.004(7) -0.002(6)
C5 0.030(6) 0.035(6) 0.055(8) -0.002(6) -0.003(6) 0.001(5)
C6 0.033(6) 0.039(7) 0.054(7) -0.011(7) 0.001(6) 0.002(6)
C7 0.031(7) 0.043(9) 0.069(9) 0.002(8) 0.011(7) -0.004(6)
C8 0.053(8) 0.031(8) 0.041(8) 0.005(7) -0.013(7) 0.003(8)
C9 0.028(10) 0.043(12) 0.053(12) 0.006(10) 0.000 0.000

loop_
_atom_type_symbol
_atom_type_description
_atom_type_scat_dispersion_real
_atom_type_scat_dispersion_imag
_atom_type_scat_source
C C 0.0181 0.0091 'International Tables Vol C Tables 4.2.6.8 and 6.1.1.4'
H H 0.0000 0.0000 'International Tables Vol C Tables 4.2.6.8 and 6.1.1.4'
N N 0.0311 0.0180 'International Tables Vol C Tables 4.2.6.8 and 6.1.1.4'
O O 0.0492 0.0322 'International Tables Vol C Tables 4.2.6.8 and 6.1.1.4'
Pb Pb -4.0753 8.5060 'International Tables Vol C Tables 4.2.6.8 and 6.1.1.4'

loop_
_geom_angle_atom_site_label_1
_geom_angle_atom_site_label_2
_geom_angle_atom_site_label_3
_geom_angle
_geom_angle_site_symmetry_1
_geom_angle_site_symmetry_3
O1 Pb1 O1 94.0(5) 3 .
O1 Pb1 O4 153.6(6) . .
O1 Pb1 O4 108.8(5) 3 .
O1 Pb1 O4 108.8(5) . 3
O1 Pb1 O4 153.6(6) 3 3
O2 Pb1 O1 108.5(4) . 3
O2 Pb1 O1 51.4(4) 3 3
O2 Pb1 O1 108.5(4) 3 .
O2 Pb1 O1 51.4(4) . .
O2 Pb1 O2 80.0(6) . 3
O2 Pb1 O4 106.9(6) 3 3
O2 Pb1 O4 77.7(5) 3 .
O2 Pb1 O4 77.7(5) . 3
O2 Pb1 O4 106.9(6) . .
O4 Pb1 O4 46.1(11) 3 .
C1 O1 Pb1 91.0(9) . .
C1 O2 Pb1 95.1(10) . .
N2 O4 Pb1 95.5(18) . .
C8 N1 C5 127.6(13) . .
C9 N1 C5 122.0(13) . .
C9 N1 C8 110.0(14) . .
O4 N2 O3 120.2(16) 3 .
O4 N2 O3 120.2(16) . .
O4 N2 O4 120(3) . 3
O1 C1 O2 121.2(14) . .
O1 C1 C2 121.3(14) . .
O2 C1 C2 117.5(14) . .
C3 C2 C1 120.7(15) . .
C3 C2 C7 120.4(14) . .
C7 C2 C1 118.7(13) . .
C2 C3 H3 120.7 . .
C4 C3 C2 118.6(15) . .
C4 C3 H3 120.7 . .
C3 C4 H4 119.9 . .
C5 C4 C3 120.2(16) . .
C5 C4 H4 119.9 . .
C4 C5 N1 118.6(14) . .
C4 C5 C6 122.1(14) . .
C6 C5 N1 119.3(13) . .
C5 C6 H6 120.6 . .
C7 C6 C5 118.8(14) . .
C7 C6 H6 120.6 . .
C2 C7 H7 120.1 . .
C6 C7 C2 119.7(15) . .
C6 C7 H7 120.1 . .
N1 C8 H8 126.5 . .
C8 C8 N1 107.0(9) 3_455 .
C8 C8 H8 126.5 3_455 .
N1 C9 N1 106(2) 3_455 .
N1 C9 H9 126.9 3_455 .
N1 C9 H9 126.9 . .

loop_
_geom_bond_atom_site_label_1
_geom_bond_atom_site_label_2
_geom_bond_distance
_geom_bond_site_symmetry_2
Pb1 O1 2.601(10) .
Pb1 O1 2.601(10) 3
Pb1 O2 2.470(15) .
Pb1 O2 2.470(15) 3
Pb1 O4 2.76(2) 3
Pb1 O4 2.76(2) .
O1 C1 1.225(18) .
O2 C1 1.30(2) .
O3 N2 1.27(3) .
O4 N2 1.25(3) .
N1 C5 1.464(18) .
N1 C8 1.39(2) .
N1 C9 1.332(19) .
N2 O4 1.25(3) 3
C1 C2 1.507(18) .
C2 C3 1.39(3) .
C2 C7 1.42(2) .
C3 H3 0.9300 .
C3 C4 1.39(3) .
C4 H4 0.9300 .
C4 C5 1.36(2) .
C5 C6 1.39(2) .
C6 H6 0.9300 .
C6 C7 1.366(19) .
C7 H7 0.9300 .
C8 C8 1.32(4) 3_455
C8 H8 0.9300 .
C9 N1 1.332(19) 3_455
C9 H9 0.9300 .

loop_
_geom_torsion_atom_site_label_1
_geom_torsion_atom_site_label_2
_geom_torsion_atom_site_label_3
_geom_torsion_atom_site_label_4
_geom_torsion
_geom_torsion_site_symmetry_4
Pb1 O1 C1 O2 11.6(15) .
Pb1 O1 C1 C2 -166.9(12) .
Pb1 O2 C1 O1 -12.2(15) .
Pb1 O2 C1 C2 166.2(11) .
Pb1 O4 N2 O3 -161.6(15) .
Pb1 O4 N2 O4 18.7(15) 3
O1 C1 C2 C3 175.6(16) .
O1 C1 C2 C7 0(2) .
O2 C1 C2 C3 -3(2) .
O2 C1 C2 C7 -178.0(14) .
N1 C5 C6 C7 -177.2(14) .
C1 C2 C3 C4 -174.8(15) .
C1 C2 C7 C6 176.0(14) .
C2 C3 C4 C5 0(3) .
C3 C2 C7 C6 1(2) .
C3 C4 C5 N1 178.3(16) .
C3 C4 C5 C6 -2(3) .
C4 C5 C6 C7 3(2) .
C5 N1 C8 C8 -173.6(15) 3_455
C5 N1 C9 N1 174.4(10) 3_455
C5 C6 C7 C2 -2(2) .
C7 C2 C3 C4 0(3) .
C8 N1 C5 C4 51(3) .
C8 N1 C5 C6 -129(2) .
C8 N1 C9 N1 1(3) 3_455
C9 N1 C5 C4 -121(2) .
C9 N1 C5 C6 58(2) .
C9 N1 C8 C8 -0.6(19) 3_455

loop_
_twin_individual_id
_twin_individual_mass_fraction_refined
1 1.02(4)
2 -0.02(4)
